data_7043901
loop_
_publ_author_name
'Erickson, Karla A.'
'Kagan, Benjamin D.'
'Scott, Brian'
'Morris , David'
'Kiplinger, Jaqueline'

_publ_section_title
;
 Revisiting the Bis(dimethylamido) Metallocene Complexes of Thorium and
 Uranium: Improved Syntheses, Structure, Spectroscopy, and Redox
 Energetics of (C5Me5)2An(NMe2)2 (An = Th, U)
;
_journal_name_full 'Dalton Trans.'
_journal_paper_doi 10.1039/C7DT02373A
_journal_year 2017
_chemical_formula_sum 'C34.5 H54 N2 U'
_chemical_formula_weight 734.82
_space_group_crystal_system hexagonal
_space_group_IT_number 173
_space_group_name_Hall 'P 6c'
_space_group_name_H-M_alt 'P 63'
_symmetry_space_group_name_Hall 'P 6c'
_symmetry_space_group_name_H-M 'P 63'
_atom_sites_solution_hydrogens geom
_audit_creation_method SHELXL-2014/7
_audit_update_record
;
2016-12-15 deposited with the CCDC.
2017-08-02 downloaded from the CCDC.
;
_cell_angle_alpha 90
_cell_angle_beta 90
_cell_angle_gamma 120
_cell_formula_units_Z 6
_cell_length_a 16.866(4)
_cell_length_b 16.866(4)
_cell_length_c 15.655(4)
_cell_measurement_reflns_used 9934
_cell_measurement_temperature 100(1)
_cell_measurement_theta_max 27.07
_cell_measurement_theta_min 2.42
_cell_volume 3856.6(16)
_computing_cell_refinement 'SAINT+, v. 7.66a (Bruker AXS, 2009)'
_computing_data_collection 'APEX II, v. 7.0 (Bruker AXS, 2009)'
_computing_data_reduction 'SAINT+, v. 7.66a (Bruker AXS, 2009)'
_computing_molecular_graphics 'SHELXTL, v. 2014/7, (Bruker AXS, 2014)'
_computing_publication_material 'SHELXTL, v. 2014/7, (Bruker AXS, 2014)'
_computing_structure_refinement 'SHELXL 2014/7 (Sheldrick, 2014)'
_computing_structure_solution 'SHELXS 2013/1 (Sheldrick, 2013)'
_diffrn_ambient_temperature 100(1)
_diffrn_measured_fraction_theta_full 0.996
_diffrn_measured_fraction_theta_max 0.997
_diffrn_measurement_device_type 'Bruker D8 with APEXII CCD'
_diffrn_measurement_method '\w scans'
_diffrn_radiation_type MoK\a
_diffrn_radiation_wavelength 0.71073
_diffrn_reflns_av_R_equivalents 0.0395
_diffrn_reflns_av_unetI/netI 0.0236
_diffrn_reflns_Laue_measured_fraction_full 0.996
_diffrn_reflns_Laue_measured_fraction_max 0.997
_diffrn_reflns_limit_h_max 21
_diffrn_reflns_limit_h_min -21
_diffrn_reflns_limit_k_max 21
_diffrn_reflns_limit_k_min -21
_diffrn_reflns_limit_l_max 20
_diffrn_reflns_limit_l_min -20
_diffrn_reflns_number 43535
_diffrn_reflns_point_group_measured_fraction_full 0.998
_diffrn_reflns_point_group_measured_fraction_max 0.998
_diffrn_reflns_theta_full 25.000
_diffrn_reflns_theta_max 27.086
_diffrn_reflns_theta_min 1.907
_diffrn_standards_decay_% 0
_diffrn_standards_interval_count 0
_diffrn_standards_interval_time 0
_diffrn_standards_number 0
_exptl_absorpt_coefficient_mu 6.342
_exptl_absorpt_correction_T_max 0.209
_exptl_absorpt_correction_T_min 0.191
_exptl_absorpt_correction_type multi-scan
_exptl_absorpt_process_details 'SADABS v. 2.03 (Sheldrick, 2008)'
_exptl_crystal_colour red
_exptl_crystal_density_diffrn 1.898
_exptl_crystal_description block
_exptl_crystal_F_000 2202
_exptl_crystal_size_max 0.390
_exptl_crystal_size_mid 0.360
_exptl_crystal_size_min 0.360
_refine_diff_density_max 0.683
_refine_diff_density_min -0.367
_refine_diff_density_rms 0.083
_refine_ls_abs_structure_details
;
 Refined as an inversion twin.
;
_refine_ls_abs_structure_Flack 0.508(8)
_refine_ls_extinction_method none
_refine_ls_goodness_of_fit_ref 1.109
_refine_ls_hydrogen_treatment constr
_refine_ls_matrix_type full
_refine_ls_number_parameters 259
_refine_ls_number_reflns 5676
_refine_ls_number_restraints 7
_refine_ls_restrained_S_all 1.109
_refine_ls_R_factor_all 0.0241
_refine_ls_R_factor_gt 0.0183
_refine_ls_shift/su_max 0.024
_refine_ls_shift/su_mean 0.000
_refine_ls_structure_factor_coef Fsqd
_refine_ls_weighting_details 'w=1/[\s^2^(Fo^2^)+(0.0170P)^2^] where P=(Fo^2^+2Fc^2^)/3'
_refine_ls_weighting_scheme calc
_refine_ls_wR_factor_gt 0.0371
_refine_ls_wR_factor_ref 0.0382
_reflns_Friedel_coverage 0.930
_reflns_Friedel_fraction_full 0.999
_reflns_Friedel_fraction_max 0.999
_reflns_number_gt 5086
_reflns_number_total 5676
_reflns_threshold_expression 'I > 2\s(I)'
_cod_data_source_file c7dt02373a1.cif
_cod_data_source_block apx2356_sq
_cod_original_cell_volume 3857(2)
_cod_original_formula_sum 'C34.50 H54 N2 U'
_cod_database_code 7043901
_shelx_shelxl_version_number 2014/7
_shelx_space_group_comment
;
The symmetry employed for this shelxl refinement is uniquely defined
by the following loop, which should always be used as a source of
symmetry information in preference to the above space-group names.
They are only intended as comments.
;
_shelx_estimated_absorpt_t_min 0.191
_shelx_estimated_absorpt_t_max 0.209

loop_
_space_group_symop_operation_xyz
'x, y, z'
'-y, x-y, z'
'-x+y, -x, z'
'-x, -y, z+1/2'
'y, -x+y, z+1/2'
'x-y, x, z+1/2'

loop_
_atom_site_label
_atom_site_type_symbol
_atom_site_fract_x
_atom_site_fract_y
_atom_site_fract_z
_atom_site_U_iso_or_equiv
_atom_site_adp_type
_atom_site_occupancy
_atom_site_site_symmetry_order
_atom_site_calc_flag
_atom_site_refinement_flags_posn
_atom_site_refinement_flags_adp
U1 U 0.35618(2) 0.29179(2) 0.10649(5) 0.01008(5) Uani 1 1 d . .
N1 N 0.4538(4) 0.3017(4) 0.0072(4) 0.0169(14) Uani 1 1 d . .
N2 N 0.4466(4) 0.3236(4) 0.2183(4) 0.0230(15) Uani 1 1 d . .
C1 C 0.2833(5) 0.1075(5) 0.1404(4) 0.0112(16) Uani 1 1 d . .
C2 C 0.2652(5) 0.1095(5) 0.0528(4) 0.0102(15) Uani 1 1 d . .
C3 C 0.1996(5) 0.1367(4) 0.0462(4) 0.0115(14) Uani 1 1 d . .
C4 C 0.1732(3) 0.1486(3) 0.1268(3) 0.0113(13) Uani 1 1 d . .
C5 C 0.2251(5) 0.1312(5) 0.1869(4) 0.0135(14) Uani 1 1 d . U
C6 C 0.3423(4) 0.0734(4) 0.1808(3) 0.0222(12) Uani 1 1 d . .
H6A H 0.3039 0.0143 0.2059 0.033 Uiso 1 1 calc R U
H6B H 0.3802 0.1156 0.2242 0.033 Uiso 1 1 calc R U
H6C H 0.3804 0.0686 0.1379 0.033 Uiso 1 1 calc R U
C7 C 0.3017(4) 0.0787(4) -0.0210(3) 0.0186(11) Uani 1 1 d . .
H7A H 0.2523 0.0249 -0.0467 0.028 Uiso 1 1 calc R U
H7B H 0.3471 0.0650 -0.0003 0.028 Uiso 1 1 calc R U
H7C H 0.3287 0.1266 -0.0628 0.028 Uiso 1 1 calc R U
C8 C 0.1576(4) 0.1411(4) -0.0395(3) 0.0229(12) Uani 1 1 d . .
H8A H 0.2053 0.1830 -0.0770 0.034 Uiso 1 1 calc R U
H8B H 0.1146 0.1618 -0.0301 0.034 Uiso 1 1 calc R U
H8C H 0.1267 0.0814 -0.0650 0.034 Uiso 1 1 calc R U
C9 C 0.0901(3) 0.1567(4) 0.1509(3) 0.0233(12) Uani 1 1 d . .
H9A H 0.0441 0.1001 0.1756 0.035 Uiso 1 1 calc R U
H9B H 0.0659 0.1698 0.1007 0.035 Uiso 1 1 calc R U
H9C H 0.1078 0.2053 0.1915 0.035 Uiso 1 1 calc R U
C10 C 0.2080(4) 0.1215(4) 0.2814(3) 0.0206(12) Uani 1 1 d . .
H10A H 0.1967 0.1689 0.3011 0.031 Uiso 1 1 calc R U
H10B H 0.2607 0.1268 0.3101 0.031 Uiso 1 1 calc R U
H10C H 0.1557 0.0628 0.2934 0.031 Uiso 1 1 calc R U
C11 C 0.3409(4) 0.4225(3) 0.0074(3) 0.0157(11) Uani 1 1 d . .
C12 C 0.4228(5) 0.4700(5) 0.0539(5) 0.0120(15) Uani 1 1 d . .
C13 C 0.4009(5) 0.4699(6) 0.1414(5) 0.0141(16) Uani 1 1 d . .
C14 C 0.3044(4) 0.4188(5) 0.1505(5) 0.0192(16) Uani 1 1 d . .
C15 C 0.2672(5) 0.3908(4) 0.0668(5) 0.0162(14) Uani 1 1 d . .
C16 C 0.3285(4) 0.4161(4) -0.0878(3) 0.0259(13) Uani 1 1 d . .
H16A H 0.3871 0.4495 -0.1151 0.039 Uiso 1 1 calc R U
H16B H 0.2911 0.4417 -0.1042 0.039 Uiso 1 1 calc R U
H16C H 0.2992 0.3531 -0.1049 0.039 Uiso 1 1 calc R U
C17 C 0.5196(4) 0.5261(4) 0.0193(3) 0.0205(12) Uani 1 1 d . .
H17A H 0.5186 0.5206 -0.0418 0.031 Uiso 1 1 calc R U
H17B H 0.5573 0.5040 0.0432 0.031 Uiso 1 1 calc R U
H17C H 0.5440 0.5893 0.0346 0.031 Uiso 1 1 calc R U
C18 C 0.4691(4) 0.5244(4) 0.2100(3) 0.0245(13) Uani 1 1 d . .
H18A H 0.5152 0.5071 0.2126 0.037 Uiso 1 1 calc R U
H18B H 0.4383 0.5125 0.2640 0.037 Uiso 1 1 calc R U
H18C H 0.4972 0.5885 0.1970 0.037 Uiso 1 1 calc R U
C19 C 0.2499(4) 0.4069(4) 0.2296(3) 0.0273(13) Uani 1 1 d . .
H19A H 0.2907 0.4348 0.2770 0.041 Uiso 1 1 calc R U
H19B H 0.2106 0.3428 0.2408 0.041 Uiso 1 1 calc R U
H19C H 0.2134 0.4355 0.2218 0.041 Uiso 1 1 calc R U
C20 C 0.1678(3) 0.3530(4) 0.0406(4) 0.0230(12) Uani 1 1 d . .
H20A H 0.1611 0.4004 0.0137 0.035 Uiso 1 1 calc R U
H20B H 0.1294 0.3315 0.0904 0.035 Uiso 1 1 calc R U
H20C H 0.1501 0.3032 0.0014 0.035 Uiso 1 1 calc R U
C21 C 0.4845(4) 0.3358(4) -0.0784(4) 0.0332(15) Uani 1 1 d . .
H21A H 0.5494 0.3771 -0.0780 0.050 Uiso 1 1 calc R U
H21B H 0.4539 0.3675 -0.0981 0.050 Uiso 1 1 calc R U
H21C H 0.4705 0.2855 -0.1159 0.050 Uiso 1 1 calc R U
C22 C 0.5002(4) 0.2530(4) 0.0364(4) 0.0318(15) Uani 1 1 d . .
H22A H 0.4858 0.2028 -0.0013 0.048 Uiso 1 1 calc R U
H22B H 0.4800 0.2302 0.0932 0.048 Uiso 1 1 calc R U
H22C H 0.5651 0.2942 0.0367 0.048 Uiso 1 1 calc R U
C23 C 0.5439(4) 0.3553(5) 0.2273(5) 0.048(2) Uani 1 1 d . .
H23A H 0.5729 0.4122 0.2580 0.072 Uiso 1 1 calc R U
H23B H 0.5712 0.3642 0.1717 0.072 Uiso 1 1 calc R U
H23C H 0.5518 0.3105 0.2581 0.072 Uiso 1 1 calc R U
C24 C 0.4070(5) 0.3199(4) 0.3016(4) 0.0385(17) Uani 1 1 d . .
H24A H 0.4105 0.2748 0.3363 0.058 Uiso 1 1 calc R U
H24B H 0.3441 0.3037 0.2949 0.058 Uiso 1 1 calc R U
H24C H 0.4403 0.3787 0.3286 0.058 Uiso 1 1 calc R U

loop_
_atom_site_aniso_label
_atom_site_aniso_U_11
_atom_site_aniso_U_22
_atom_site_aniso_U_33
_atom_site_aniso_U_23
_atom_site_aniso_U_13
_atom_site_aniso_U_12
U1 0.00844(7) 0.00887(7) 0.01215(7) -0.0006(2) 0.0000(2) 0.00374(6)
N1 0.012(3) 0.012(3) 0.026(3) -0.004(2) 0.007(2) 0.005(2)
N2 0.023(3) 0.018(3) 0.028(3) -0.006(2) -0.011(2) 0.010(2)
C1 0.008(3) 0.010(3) 0.015(3) 0.001(2) 0.002(2) 0.005(2)
C2 0.011(3) 0.008(3) 0.008(3) -0.002(2) -0.004(3) 0.003(3)
C3 0.016(4) 0.010(3) 0.004(3) -0.001(2) -0.004(3) 0.003(3)
C4 0.012(2) 0.011(2) 0.010(4) 0.0024(18) 0.0011(18) 0.0042(19)
C5 0.017(4) 0.011(3) 0.004(3) 0.003(2) -0.003(2) 0.001(3)
C6 0.027(3) 0.025(3) 0.020(3) 0.000(2) -0.004(2) 0.017(3)
C7 0.022(3) 0.016(3) 0.019(3) -0.003(2) 0.002(2) 0.010(2)
C8 0.026(3) 0.020(3) 0.019(3) 0.002(2) -0.007(2) 0.008(3)
C9 0.016(3) 0.018(3) 0.032(3) 0.004(2) 0.005(2) 0.005(2)
C10 0.025(3) 0.019(3) 0.014(3) 0.001(2) 0.003(2) 0.009(2)
C11 0.016(3) 0.014(3) 0.018(3) 0.005(2) 0.000(2) 0.008(2)
C12 0.012(4) 0.009(3) 0.014(3) 0.000(2) 0.000(3) 0.004(3)
C13 0.013(4) 0.008(3) 0.022(3) -0.001(2) -0.004(2) 0.006(3)
C14 0.014(4) 0.014(4) 0.030(4) 0.000(3) 0.009(3) 0.007(3)
C15 0.019(4) 0.005(3) 0.026(3) 0.003(3) 0.001(3) 0.007(3)
C16 0.025(3) 0.027(3) 0.023(3) 0.008(3) -0.001(2) 0.012(3)
C17 0.016(3) 0.014(3) 0.022(3) 0.004(2) 0.003(2) 0.001(2)
C18 0.025(3) 0.020(3) 0.026(3) -0.004(2) -0.003(3) 0.009(3)
C19 0.022(3) 0.029(3) 0.032(3) -0.006(3) 0.004(3) 0.014(3)
C20 0.013(3) 0.020(3) 0.038(3) 0.004(2) 0.000(2) 0.009(2)
C21 0.034(4) 0.036(4) 0.027(3) -0.004(3) 0.014(3) 0.016(3)
C22 0.020(3) 0.024(3) 0.051(4) -0.005(3) 0.008(3) 0.011(3)
C23 0.033(4) 0.032(4) 0.085(6) -0.024(4) -0.032(4) 0.021(3)
C24 0.057(5) 0.025(3) 0.024(3) -0.001(3) -0.010(3) 0.013(3)

loop_
_atom_type_symbol
_atom_type_description
_atom_type_scat_dispersion_real
_atom_type_scat_dispersion_imag
_atom_type_scat_source
C C 0.0033 0.0016 'International Tables Vol C Tables 4.2.6.8 and 6.1.1.4'
H H 0.0000 0.0000 'International Tables Vol C Tables 4.2.6.8 and 6.1.1.4'
N N 0.0061 0.0033 'International Tables Vol C Tables 4.2.6.8 and 6.1.1.4'
U U -9.6767 9.6646 'International Tables Vol C Tables 4.2.6.8 and 6.1.1.4'

loop_
_geom_angle_atom_site_label_1
_geom_angle_atom_site_label_2
_geom_angle_atom_site_label_3
_geom_angle
N2 U1 N1 98.17(18)
N2 U1 C12 96.7(2)
N1 U1 C12 79.94(19)
N2 U1 C13 78.4(2)
N1 U1 C13 105.6(2)
C12 U1 C13 29.79(15)
N2 U1 C1 89.2(2)
N1 U1 C1 96.65(19)
C12 U1 C1 173.5(2)
C13 U1 C1 155.7(2)
N2 U1 C14 93.5(2)
N1 U1 C14 128.8(2)
C12 U1 C14 49.17(19)
C13 U1 C14 29.7(2)
C1 U1 C14 133.33(19)
N2 U1 C2 116.08(19)
N1 U1 C2 81.4(2)
C12 U1 C2 144.2(2)
C13 U1 C2 163.37(19)
C1 U1 C2 29.38(16)
C14 U1 C2 135.5(2)
N2 U1 C3 135.4(2)
N1 U1 C3 98.8(2)
C12 U1 C3 126.8(2)
C13 U1 C3 134.57(19)
C1 U1 C3 48.0(2)
C14 U1 C3 107.0(2)
C2 U1 C3 29.0(2)
N2 U1 C5 89.6(2)
N1 U1 C5 126.1(2)
C12 U1 C5 152.1(2)
C13 U1 C5 128.2(2)
C1 U1 C5 29.84(18)
C14 U1 C5 103.5(2)
C2 U1 C5 48.4(2)
C3 U1 C5 47.61(16)
N2 U1 C11 124.82(18)
N1 U1 C11 84.78(18)
C12 U1 C11 29.19(19)
C13 U1 C11 48.58(17)
C1 U1 C11 145.56(19)
C14 U1 C11 49.0(2)
C2 U1 C11 118.81(17)
C3 U1 C11 97.66(16)
C5 U1 C11 132.06(18)
N2 U1 C15 122.7(2)
N1 U1 C15 113.4(2)
C12 U1 C15 48.29(19)
C13 U1 C15 48.35(19)
C1 U1 C15 129.8(2)
C14 U1 C15 29.58(14)
C2 U1 C15 115.1(2)
C3 U1 C15 86.91(19)
C5 U1 C15 106.0(2)
C11 U1 C15 29.34(16)
N2 U1 C4 116.4(2)
N1 U1 C4 126.68(18)
C12 U1 C4 129.79(19)
C13 U1 C4 119.62(19)
C1 U1 C4 48.42(18)
C14 U1 C4 90.04(17)
C2 U1 C4 47.89(18)
C3 U1 C4 28.54(18)
C5 U1 C4 29.06(14)
C11 U1 C4 104.06(15)
C15 U1 C4 81.60(17)
C21 N1 C22 109.1(5)
C21 N1 U1 141.9(4)
C22 N1 U1 108.9(4)
C24 N2 C23 109.8(6)
C24 N2 U1 117.1(5)
C23 N2 U1 132.9(5)
C2 C1 C5 107.5(7)
C2 C1 C6 127.4(6)
C5 C1 C6 124.5(6)
C2 C1 U1 76.4(6)
C5 C1 U1 76.4(4)
C6 C1 U1 120.0(5)
C3 C2 C1 107.3(7)
C3 C2 C7 125.4(6)
C1 C2 C7 127.0(7)
C3 C2 U1 75.6(4)
C1 C2 U1 74.2(5)
C7 C2 U1 120.8(4)
C4 C3 C2 110.1(6)
C4 C3 C8 126.8(5)
C2 C3 C8 122.7(6)
C4 C3 U1 77.2(3)
C2 C3 U1 75.5(4)
C8 C3 U1 119.5(4)
C3 C4 C5 107.5(5)
C3 C4 C9 128.0(5)
C5 C4 C9 123.2(5)
C3 C4 U1 74.3(3)
C5 C4 U1 74.2(3)
C9 C4 U1 127.7(3)
C4 C5 C1 107.6(5)
C4 C5 C10 125.1(6)
C1 C5 C10 126.3(6)
C4 C5 U1 76.7(3)
C1 C5 U1 73.8(4)
C10 C5 U1 124.4(4)
C12 C11 C15 107.4(5)
C12 C11 C16 128.2(5)
C15 C11 C16 123.8(5)
C12 C11 U1 73.2(4)
C15 C11 U1 75.5(3)
C16 C11 U1 123.8(3)
C11 C12 C13 108.7(6)
C11 C12 C17 127.8(6)
C13 C12 C17 122.9(7)
C11 C12 U1 77.6(4)
C13 C12 U1 75.3(6)
C17 C12 U1 120.7(4)
C14 C13 C12 108.4(6)
C14 C13 C18 126.5(7)
C12 C13 C18 124.7(8)
C14 C13 U1 75.6(4)
C12 C13 U1 74.9(6)
C18 C13 U1 121.1(4)
C13 C14 C15 106.8(6)
C13 C14 C19 127.3(7)
C15 C14 C19 125.3(5)
C13 C14 U1 74.7(4)
C15 C14 U1 76.9(5)
C19 C14 U1 120.8(5)
C11 C15 C14 108.6(5)
C11 C15 C20 123.6(6)
C14 C15 C20 126.5(6)
C11 C15 U1 75.2(3)
C14 C15 U1 73.6(5)
C20 C15 U1 127.8(4)

loop_
_geom_bond_atom_site_label_1
_geom_bond_atom_site_label_2
_geom_bond_distance
U1 N2 2.204(7)
U1 N1 2.209(6)
U1 C12 2.757(8)
U1 C13 2.762(8)
U1 C1 2.763(8)
U1 C14 2.774(7)
U1 C2 2.792(7)
U1 C3 2.793(6)
U1 C5 2.797(6)
U1 C11 2.812(5)
U1 C15 2.817(7)
U1 C4 2.829(5)
N1 C21 1.448(8)
N1 C22 1.463(8)
N2 C24 1.452(9)
N2 C23 1.457(8)
C1 C2 1.409(7)
C1 C5 1.432(9)
C1 C6 1.515(9)
C2 C3 1.397(10)
C2 C7 1.519(9)
C3 C4 1.386(8)
C3 C8 1.536(8)
C4 C5 1.412(7)
C4 C9 1.523(7)
C5 C10 1.499(7)
C11 C12 1.404(9)
C11 C15 1.425(8)
C11 C16 1.501(7)
C12 C13 1.419(7)
C12 C17 1.520(9)
C13 C14 1.418(10)
C13 C18 1.504(8)
C14 C15 1.428(7)
C14 C19 1.494(9)
C15 C20 1.523(8)
